data_7005107
loop_
_publ_author_name
'Mishra, Shashank'
'Pfalzgraf, Liliane G Hubert'
'Jeanneau, Erwann'
'Chermette, Henry'

_publ_section_title
;
 From discrete [Y(DMF)8][Cu4(mu3-I)2(mu-I)3I2] ion pairs to extended
 [Y(DMF)6(H2O)2][Cu7(mu4-I)3(mu3-I)2(mu-I)4(I)]1infinity and
 [Y(DMF)6(H2O)3][Cu(I)7Cu(II)2(mu3-I)8(mu-I)6]2infinity arrays by
 H-bond templating in a confined solvent-free environment.
;
_journal_issue 4
_journal_name_full 'Dalton transactions (Cambridge, England : 2003)'
_journal_page_first 410
_journal_page_last 413
_journal_paper_doi 10.1039/b616800k
_journal_year 2007
_chemical_formula_moiety 'C18 H42 Cu7 I10 N6 O8 Y1'
_chemical_formula_sum 'C18 H42 Cu7 I10 N6 O8 Y'
_chemical_formula_weight 2273.34
_space_group_IT_number 14
_symmetry_cell_setting monoclinic
_symmetry_space_group_name_Hall '-P 2ybc'
_symmetry_space_group_name_H-M 'P 1 21/c 1'
_atom_sites_solution_hydrogens geom
_atom_sites_solution_primary direct
_audit_creation_date 06-04-07
_audit_creation_method CRYSTALS_ver_12.83
_cell_angle_alpha 90
_cell_angle_beta 114.768(5)
_cell_angle_gamma 90
_cell_formula_units_Z 4
_cell_length_a 19.761(5)
_cell_length_b 13.862(5)
_cell_length_c 21.330(5)
_cell_measurement_reflns_used 8847
_cell_measurement_temperature 150
_cell_measurement_theta_max 27.878
_cell_measurement_theta_min 0.998
_cell_volume 5305(3)
_computing_cell_refinement 'DENZO/SCALEPACK (Otwinowski & Minor, 1997)'
_computing_data_collection 'COLLECT. Nonius (1997-2001).'
_computing_data_reduction 'DENZO/SCALEPACK (Otwinowski & Minor, 1997)'
_computing_molecular_graphics 'DIAMOND v3 (Brandenburg & Putz)'
_computing_publication_material 'CRYSTALS (Betteridge et al., 2003)'
_computing_structure_refinement 'CRYSTALS (Betteridge et al., 2003)'
_computing_structure_solution 'SIR97 (Altomare et al, 1999)'
_diffrn_ambient_temperature 150
_diffrn_measured_fraction_theta_full 0.997
_diffrn_measured_fraction_theta_max 0.982
_diffrn_measurement_device_type 'Nonius KappaCCD'
_diffrn_measurement_method '\f & \w scans'
_diffrn_radiation_monochromator graphite
_diffrn_radiation_type 'Mo K\a'
_diffrn_radiation_wavelength 0.71069
_diffrn_reflns_av_R_equivalents 0.096
_diffrn_reflns_limit_h_max 26
_diffrn_reflns_limit_h_min 0
_diffrn_reflns_limit_k_max 18
_diffrn_reflns_limit_k_min 0
_diffrn_reflns_limit_l_max 26
_diffrn_reflns_limit_l_min -28
_diffrn_reflns_number 14017
_diffrn_reflns_theta_full 27.834
_diffrn_reflns_theta_max 28.695
_diffrn_reflns_theta_min 1.135
_diffrn_standards_number 0
_exptl_absorpt_coefficient_mu 9.686
_exptl_absorpt_correction_T_max 0.62
_exptl_absorpt_correction_T_min 0.52
_exptl_absorpt_correction_type refdelf
_exptl_absorpt_process_details 'DIFABS (Walker & Stuart, 1983)'
_exptl_crystal_colour 'light yellow'
_exptl_crystal_density_diffrn 2.846
_exptl_crystal_description block
_exptl_crystal_F_000 4112
_exptl_crystal_size_max 0.316
_exptl_crystal_size_mid 0.273
_exptl_crystal_size_min 0.151
_refine_diff_density_max 13.75
_refine_diff_density_min -1.97
_refine_ls_extinction_method None
_refine_ls_goodness_of_fit_ref 1.1134
_refine_ls_hydrogen_treatment noref
_refine_ls_matrix_type full
_refine_ls_number_parameters 451
_refine_ls_number_reflns 4625
_refine_ls_number_restraints 204
_refine_ls_R_factor_all 0.2045
_refine_ls_R_factor_gt 0.0973
_refine_ls_shift/su_max 0.026141
_refine_ls_structure_factor_coef F
_refine_ls_weighting_details
;
Method, part 1, Chebychev polynomial, (Watkin, 1994, Prince, 1982)
[weight] = 1.0/[A~0~*T~0~(x)+A~1~*T~1~(x) ... +A~n-1~]*T~n-1~(x)]
where A~i~ are the Chebychev coefficients listed below and x= Fcalc/Fmax
Method = Robust Weighting (Prince, 1982)
W = [weight] * [1-(deltaF/6*sigmaF)^2^]^2^
A~i~ are:
3.14 -0.453E-01 2.13 0.221 -0.695E-01
;
_refine_ls_weighting_scheme calc
_refine_ls_wR_factor_all 0.1597
_refine_ls_wR_factor_gt 0.0969
_refine_ls_wR_factor_ref 0.0969
_reflns_limit_h_max 24
_reflns_limit_h_min -26
_reflns_limit_k_max 18
_reflns_limit_k_min 0
_reflns_limit_l_max 28
_reflns_limit_l_min 0
_reflns_number_gt 4625
_reflns_number_total 13472
_reflns_threshold_expression I>3.0\s(I)
_cod_data_source_file b616800k.txt
_cod_data_source_block complex_2
_cod_depositor_comments
;
The following automatic conversions were performed:
'_symmetry_cell_setting' value 'Monoclinic' changed to 'monoclinic'
according to '/home/saulius/struct/CIF-dictionaries/cif_core.dic'
dictionary named 'cif_core.dic' version 2.4.1 from 2010-06-29.

Automatic conversion script
Id: cif_fix_enum 1527 2010-12-29 10:47:43Z saulius 
;
_cod_original_sg_symbol_H-M 'P 1 21/c 1 '
_cod_original_formula_sum 'C18 H42 Cu7 I10 N6 O8 Y1'
_cod_database_code 7005107

loop_
_symmetry_equiv_pos_as_xyz
x,y,z
-x,-y,-z
-x,y+1/2,-z+1/2
x,-y+1/2,z+1/2

loop_
_atom_site_label
_atom_site_type_symbol
_atom_site_fract_x
_atom_site_fract_y
_atom_site_fract_z
_atom_site_U_iso_or_equiv
_atom_site_occupancy
_atom_site_adp_type
_atom_site_refinement_flags_posn
_atom_site_refinement_flags_adp
_atom_site_refinement_flags_occupancy
_atom_site_disorder_assembly
_atom_site_disorder_group
_atom_site_attached_hydrogens
Cu1 Cu 0.8942(3) 0.8503(4) 0.8066(3) 0.0978 1.0000 Uani . . . . . .
Cu2 Cu 0.7218(3) 0.9308(3) 0.8563(2) 0.0676 1.0000 Uani . . . . . .
Cu3 Cu 0.6781(2) 0.9377(4) 0.7121(2) 0.0696 1.0000 Uani . . . . . .
Cu4 Cu 0.5619(3) 0.8865(4) 0.8297(2) 0.0720 1.0000 Uani . . . . . .
Cu5 Cu 0.5188(2) 0.8851(3) 0.6838(2) 0.0680 1.0000 Uani . . . . . .
Cu6 Cu 0.6050(3) 1.0989(4) 0.8414(3) 0.0807 1.0000 Uani . . . . . .
Cu7 Cu 0.5656(3) 1.1044(4) 0.6928(2) 0.0750 1.0000 Uani . . . . . .
I1 I 1.00624(15) 0.7553(2) 0.81217(16) 0.0872 1.0000 Uani . . . . . .
I2 I 0.85943(12) 0.86801(17) 0.91007(11) 0.0606 1.0000 Uani . . . . . .
I3 I 0.79270(15) 0.8899(3) 0.68759(13) 0.0885 1.0000 Uani . . . . . .
I4 I 0.63865(10) 0.79002(14) 0.77231(10) 0.0478 1.0000 Uani . . . . . .
I5 I 0.66412(12) 0.97041(15) 0.94522(10) 0.0519 1.0000 Uani . . . . . .
I6 I 0.71109(11) 1.10246(14) 0.78996(10) 0.0469 1.0000 Uani . . . . . .
I7 I 0.56272(11) 0.97982(15) 0.59813(9) 0.0504 1.0000 Uani . . . . . .
I8 I 0.40806(11) 0.77006(15) 0.61583(10) 0.0550 1.0000 Uani . . . . . .
I9 I 0.47865(10) 1.02970(14) 0.74823(9) 0.0449 1.0000 Uani . . . . . .
I10 I 0.52305(12) 1.27268(15) 0.63730(10) 0.0546 1.0000 Uani . . . . . .
Y1 Y 0.20589(16) 0.5292(2) 0.20668(14) 0.0437 1.0000 Uani . . . . . .
O1 O 0.1709(13) 0.3607(16) 0.1881(11) 0.0612 1.0000 Uani . . . . . .
O2 O 0.3167(11) 0.6214(14) 0.2283(11) 0.0553 1.0000 Uani . . . . . .
O3 O 0.3061(10) 0.4645(14) 0.2970(9) 0.0498 1.0000 Uani D . . . . .
O4 O 0.1584(12) 0.4724(15) 0.2821(10) 0.0836 1.0000 Uani D . . . . .
O5 O 0.2452(7) 0.4563(15) 0.1300(8) 0.0539 1.0000 Uani D . . . . .
O6 O 0.0806(13) 0.5412(19) 0.1402(7) 0.0782 1.0000 Uani D . . . . .
O7 O 0.1838(9) 0.6481(12) 0.1189(9) 0.0642 1.0000 Uani D . . . . .
O8 O 0.1946(9) 0.6578(14) 0.2660(11) 0.0560 1.0000 Uani D . . . . .
N1 N 0.3812(13) 0.3771(17) 0.3893(11) 0.0587 1.0000 Uani D U . . . .
N2 N 0.0961(13) 0.4375(15) 0.3489(9) 0.0640 1.0000 Uani D U . . . .
N3 N 0.2996(9) 0.4182(18) 0.0584(9) 0.0580 1.0000 Uani D U . . . .
N4 N -0.0460(14) 0.528(2) 0.0887(8) 0.0656 1.0000 Uani D U . . . .
N5 N 0.1356(11) 0.7796(15) 0.0512(9) 0.0626 1.0000 Uani D U . . . .
N6 N 0.2567(10) 0.7424(17) 0.3669(12) 0.0595 1.0000 Uani D U . . . .
C1 C 0.3197(17) 0.389(2) 0.3322(14) 0.0687 1.0000 Uani D U . . . .
C2 C 0.393(3) 0.282(3) 0.429(2) 0.1083 1.0000 Uani D U . . . .
C3 C 0.442(2) 0.449(3) 0.420(2) 0.1088 1.0000 Uani D U . . . .
C4 C 0.1069(16) 0.488(2) 0.3006(12) 0.0694 1.0000 Uani D U . . . .
C5 C 0.038(2) 0.453(3) 0.3695(17) 0.1121 1.0000 Uani D U . . . .
C6 C 0.146(2) 0.357(2) 0.3850(16) 0.1079 1.0000 Uani D U . . . .
C7 C 0.2876(11) 0.477(2) 0.1001(11) 0.0638 1.0000 Uani D U . . . .
C8 C 0.2661(16) 0.322(3) 0.0409(17) 0.1055 1.0000 Uani D U . . . .
C9 C 0.3505(14) 0.459(3) 0.0299(17) 0.1104 1.0000 Uani D U . . . .
C10 C 0.0240(17) 0.491(3) 0.1118(9) 0.0747 1.0000 Uani D U . . . .
C11 C -0.106(3) 0.457(3) 0.0567(11) 0.1166 1.0000 Uani D U . . . .
C12 C -0.063(3) 0.633(3) 0.0943(12) 0.1146 1.0000 Uani D U . . . .
C13 C 0.1350(15) 0.7136(19) 0.1018(12) 0.0703 1.0000 Uani D U . . . .
C14 C 0.0776(18) 0.857(2) 0.0326(17) 0.1062 1.0000 Uani D U . . . .
C15 C 0.1869(18) 0.779(3) 0.0171(15) 0.0967 1.0000 Uani D U . . . .
C16 C 0.2087(13) 0.737(2) 0.2988(16) 0.0686 1.0000 Uani D U . . . .
C17 C 0.2941(15) 0.656(3) 0.404(2) 0.0885 1.0000 Uani D U . . . .
C18 C 0.2695(15) 0.838(3) 0.3995(19) 0.0791 1.0000 Uani D U . . . .
H11 H 0.2820 0.3345 0.3165 0.0901 1.0000 Uiso . . . . . .
H21 H 0.4413 0.2869 0.4702 0.1338 1.0000 Uiso . . . . . .
H22 H 0.3512 0.2748 0.4431 0.1338 1.0000 Uiso . . . . . .
H23 H 0.3932 0.2300 0.3981 0.1338 1.0000 Uiso . . . . . .
H31 H 0.4823 0.4224 0.4644 0.1370 1.0000 Uiso . . . . . .
H32 H 0.4221 0.5098 0.4328 0.1370 1.0000 Uiso . . . . . .
H33 H 0.4642 0.4654 0.3878 0.1370 1.0000 Uiso . . . . . .
H41 H 0.0742 0.5405 0.2782 0.0887 1.0000 Uiso . . . . . .
H51 H 0.0471 0.4012 0.4111 0.1409 1.0000 Uiso . . . . . .
H52 H 0.0431 0.5162 0.3933 0.1409 1.0000 Uiso . . . . . .
H53 H -0.0097 0.4401 0.3349 0.1409 1.0000 Uiso . . . . . .
H61 H 0.1341 0.3271 0.4199 0.1377 1.0000 Uiso . . . . . .
H62 H 0.2008 0.3831 0.4086 0.1377 1.0000 Uiso . . . . . .
H63 H 0.1467 0.3082 0.3500 0.1377 1.0000 Uiso . . . . . .
H71 H 0.3122 0.5404 0.1092 0.0833 1.0000 Uiso . . . . . .
H81 H 0.2842 0.2904 0.0075 0.1336 1.0000 Uiso . . . . . .
H82 H 0.2827 0.2821 0.0833 0.1336 1.0000 Uiso . . . . . .
H83 H 0.2113 0.3274 0.0183 0.1336 1.0000 Uiso . . . . . .
H91 H 0.3574 0.4102 -0.0017 0.1368 1.0000 Uiso . . . . . .
H92 H 0.3998 0.4736 0.0686 0.1368 1.0000 Uiso . . . . . .
H93 H 0.3285 0.5190 0.0036 0.1368 1.0000 Uiso . . . . . .
H101 H 0.0289 0.4191 0.1063 0.0901 1.0000 Uiso . . . . . .
H111 H -0.1572 0.5034 0.0417 0.1403 1.0000 Uiso . . . . . .
H112 H -0.1100 0.4134 0.0894 0.1403 1.0000 Uiso . . . . . .
H113 H -0.1089 0.4331 0.0144 0.1403 1.0000 Uiso . . . . . .
H121 H -0.1137 0.6455 0.0747 0.1385 1.0000 Uiso . . . . . .
H122 H -0.0364 0.6516 0.1449 0.1385 1.0000 Uiso . . . . . .
H123 H -0.0354 0.6711 0.0698 0.1385 1.0000 Uiso . . . . . .
H131 H 0.0981 0.7182 0.1210 0.0885 1.0000 Uiso . . . . . .
H141 H 0.0800 0.8963 -0.0045 0.1308 1.0000 Uiso . . . . . .
H142 H 0.0831 0.8920 0.0732 0.1308 1.0000 Uiso . . . . . .
H143 H 0.0261 0.8216 0.0127 0.1308 1.0000 Uiso . . . . . .
H151 H 0.1762 0.8300 -0.0163 0.1217 1.0000 Uiso . . . . . .
H152 H 0.2399 0.7839 0.0541 0.1217 1.0000 Uiso . . . . . .
H153 H 0.1834 0.7131 -0.0064 0.1217 1.0000 Uiso . . . . . .
H161 H 0.1831 0.7973 0.2742 0.0878 1.0000 Uiso . . . . . .
H171 H 0.3278 0.6748 0.4545 0.1123 1.0000 Uiso . . . . . .
H172 H 0.3257 0.6275 0.3836 0.1123 1.0000 Uiso . . . . . .
H173 H 0.2571 0.6083 0.4057 0.1123 1.0000 Uiso . . . . . .
H181 H 0.3064 0.8326 0.4499 0.1017 1.0000 Uiso . . . . . .
H182 H 0.2909 0.8836 0.3762 0.1017 1.0000 Uiso . . . . . .
H183 H 0.2221 0.8660 0.3983 0.1017 1.0000 Uiso . . . . . .

loop_
_atom_site_aniso_label
_atom_site_aniso_U_11
_atom_site_aniso_U_22
_atom_site_aniso_U_33
_atom_site_aniso_U_23
_atom_site_aniso_U_13
_atom_site_aniso_U_12
Cu1 0.096(4) 0.091(4) 0.093(4) -0.006(3) 0.026(3) 0.014(3)
Cu2 0.068(3) 0.072(3) 0.061(3) -0.001(2) 0.026(2) 0.002(2)
Cu3 0.064(3) 0.083(3) 0.059(2) 0.000(2) 0.023(2) 0.006(2)
Cu4 0.076(3) 0.077(3) 0.073(3) 0.002(2) 0.040(2) 0.000(2)
Cu5 0.058(2) 0.077(3) 0.063(3) -0.002(2) 0.019(2) -0.001(2)
Cu6 0.084(3) 0.070(3) 0.081(3) -0.010(3) 0.028(3) 0.000(3)
Cu7 0.093(3) 0.068(3) 0.070(3) 0.002(2) 0.040(3) 0.002(2)
I1 0.0648(16) 0.0845(19) 0.106(2) 0.0050(16) 0.0301(14) 0.0065(14)
I2 0.0540(12) 0.0685(15) 0.0533(12) 0.0019(10) 0.0166(10) 0.0026(11)
I3 0.0735(17) 0.140(3) 0.0588(14) 0.0138(15) 0.0340(13) 0.0404(17)
I4 0.0469(11) 0.0446(11) 0.0489(11) -0.0007(9) 0.0171(9) 0.0039(9)
I5 0.0604(12) 0.0497(12) 0.0479(11) -0.0015(9) 0.0249(9) -0.0022(10)
I6 0.0470(11) 0.0443(11) 0.0495(11) -0.0004(9) 0.0202(9) -0.0025(9)
I7 0.0507(11) 0.0577(12) 0.0441(10) 0.0006(9) 0.0212(9) 0.0056(10)
I8 0.0514(12) 0.0478(12) 0.0565(12) 0.0037(9) 0.0135(10) -0.0007(10)
I9 0.0443(11) 0.0425(11) 0.0500(10) 0.0012(9) 0.0217(9) -0.0012(9)
I10 0.0625(13) 0.0470(12) 0.0555(12) 0.0032(9) 0.0259(10) 0.0070(10)
Y1 0.0448(16) 0.0420(16) 0.0483(15) 0.0025(14) 0.0235(13) -0.0006(14)
O1 0.082(15) 0.055(13) 0.067(14) -0.012(11) 0.051(13) -0.015(12)
O2 0.042(11) 0.045(12) 0.067(13) 0.008(10) 0.011(10) 0.000(10)
O3 0.055(12) 0.049(12) 0.056(12) 0.013(10) 0.033(10) 0.022(10)
O4 0.11(2) 0.064(16) 0.11(2) 0.015(15) 0.073(18) 0.004(15)
O5 0.039(11) 0.070(14) 0.057(12) 0.002(11) 0.025(10) -0.005(10)
O6 0.056(14) 0.085(18) 0.080(17) 0.009(14) 0.016(13) -0.014(14)
O7 0.048(12) 0.053(13) 0.088(16) 0.020(12) 0.026(12) 0.018(11)
O8 0.049(12) 0.049(13) 0.085(15) -0.010(11) 0.043(11) 0.005(10)
N1 0.065(9) 0.055(9) 0.069(9) 0.007(8) 0.041(8) 0.007(8)
N2 0.070(9) 0.065(10) 0.072(9) 0.009(8) 0.043(8) 0.004(8)
N3 0.058(9) 0.064(10) 0.069(9) 0.008(8) 0.042(8) 0.003(8)
N4 0.056(9) 0.064(10) 0.079(10) 0.011(9) 0.031(8) 0.000(8)
N5 0.059(9) 0.060(10) 0.073(10) 0.012(8) 0.031(8) 0.006(8)
N6 0.063(9) 0.055(9) 0.070(9) 0.007(8) 0.037(8) 0.006(8)
C1 0.073(10) 0.068(10) 0.074(10) -0.007(9) 0.040(9) -0.010(9)
C2 0.141(19) 0.090(17) 0.094(17) 0.022(15) 0.050(15) 0.001(16)
C3 0.140(18) 0.096(16) 0.094(15) 0.020(13) 0.053(14) 0.000(14)
C4 0.072(11) 0.067(11) 0.076(11) 0.002(9) 0.037(10) -0.012(9)
C5 0.140(16) 0.100(15) 0.099(14) 0.017(12) 0.054(13) -0.001(13)
C6 0.132(16) 0.099(14) 0.098(14) 0.016(12) 0.053(13) -0.005(13)
C7 0.065(11) 0.060(11) 0.074(11) 0.005(10) 0.036(10) -0.017(10)
C8 0.124(15) 0.098(14) 0.097(13) 0.012(12) 0.049(12) -0.010(13)
C9 0.121(14) 0.103(14) 0.103(13) 0.008(12) 0.043(12) -0.015(13)
C10 0.069(11) 0.063(11) 0.085(11) 0.006(10) 0.025(10) -0.013(10)
C11 0.118(14) 0.109(14) 0.109(13) 0.006(12) 0.034(12) -0.016(12)
C12 0.114(14) 0.109(14) 0.107(13) 0.003(12) 0.033(12) -0.011(12)
C13 0.067(11) 0.060(11) 0.083(11) -0.004(10) 0.031(10) -0.013(10)
C14 0.105(13) 0.104(13) 0.102(13) 0.001(12) 0.036(11) -0.007(12)
C15 0.098(12) 0.097(13) 0.093(12) -0.003(11) 0.039(11) -0.006(11)
C16 0.068(11) 0.064(11) 0.079(11) -0.011(10) 0.035(9) -0.011(9)
C17 0.093(12) 0.090(12) 0.085(11) -0.009(11) 0.039(10) -0.005(11)
C18 0.087(11) 0.079(11) 0.077(11) -0.009(10) 0.040(10) -0.008(10)

loop_
_atom_type_symbol
_atom_type_scat_dispersion_real
_atom_type_scat_dispersion_imag
_atom_type_scat_Cromer_Mann_a1
_atom_type_scat_Cromer_Mann_b1
_atom_type_scat_Cromer_Mann_a2
_atom_type_scat_Cromer_Mann_b2
_atom_type_scat_Cromer_Mann_a3
_atom_type_scat_Cromer_Mann_b3
_atom_type_scat_Cromer_Mann_a4
_atom_type_scat_Cromer_Mann_b4
_atom_type_scat_Cromer_Mann_c
_atom_type_scat_source
C 0.0033 0.0016 2.3100 20.8439 1.0200 10.2075 1.5886 0.5687 0.8650 51.6512 0.2156 'International Tables Vol C 4.2.6.8 and 6.1.1.4'
H 0.0000 0.0000 0.4930 10.5109 0.3229 26.1257 0.1402 3.1424 0.0408 57.7998 0.0030 'International Tables Vol C 4.2.6.8 and 6.1.1.4'
N 0.0061 0.0033 12.2126 0.0057 3.1322 9.8933 2.0125 28.9975 1.1663 0.5826 -11.5290 'International Tables Vol C 4.2.6.8 and 6.1.1.4'
O 0.0106 0.0060 3.0485 13.2771 2.2868 5.7011 1.5463 0.3239 0.8670 32.9089 0.2508 'International Tables Vol C 4.2.6.8 and 6.1.1.4'
Cu 0.3201 1.2651 13.3380 3.5828 7.1676 0.2470 5.6158 11.3966 1.6735 64.8126 1.1910 'International Tables Vol C 4.2.6.8 and 6.1.1.4'
I -0.4742 1.8119 20.1472 4.3470 18.9949 0.3814 7.5138 27.7660 2.2735 66.8776 4.0712 'International Tables Vol C 4.2.6.8 and 6.1.1.4'
Y -2.7962 3.5667 17.7760 1.4029 10.2946 12.8006 5.7263 0.1256 3.2659 104.3540 1.9121 'International Tables Vol C 4.2.6.8 and 6.1.1.4'
Ca 0.2262 0.3064 8.6266 10.4421 7.3873 0.6599 1.5899 85.7484 1.0211 178.4370 1.3751 'International Tables Vol C 4.2.6.8 and 6.1.1.4'

loop_
_geom_angle_atom_site_label_1
_geom_angle_site_symmetry_1
_geom_angle_atom_site_label_2
_geom_angle_site_symmetry_2
_geom_angle_atom_site_label_3
_geom_angle_site_symmetry_3
_geom_angle
_geom_angle_publ_flag
Cu5 . I9 . Cu4 . 63.64(14) yes
Cu5 . I9 . Cu7 . 71.65(15) yes
Cu4 . I9 . Cu7 . 103.79(16) yes
Cu5 . I9 . Cu6 . 105.28(16) yes
Cu4 . I9 . Cu6 . 69.65(16) yes
Cu7 . I9 . Cu6 . 67.08(16) yes
Cu4 . I5 . Cu2 . 68.88(14) yes
Cu4 . I5 . Cu6 . 68.58(15) yes
Cu2 . I5 . Cu6 . 73.58(16) yes
I9 . Cu5 . Cu4 . 57.62(14) yes
I9 . Cu5 . Cu3 . 102.68(17) yes
Cu4 . Cu5 . Cu3 . 88.30(17) yes
I9 . Cu5 . I7 . 103.28(17) yes
Cu4 . Cu5 . I7 . 134.9(2) yes
Cu3 . Cu5 . I7 . 53.95(12) yes
I9 . Cu5 . I4 . 111.39(16) yes
Cu4 . Cu5 . I4 . 57.59(13) yes
Cu3 . Cu5 . I4 . 55.97(13) yes
I7 . Cu5 . I4 . 106.22(16) yes
I9 . Cu5 . I8 . 112.11(17) yes
Cu4 . Cu5 . I8 . 114.08(19) yes
Cu3 . Cu5 . I8 . 144.9(2) yes
I7 . Cu5 . I8 . 110.97(17) yes
I4 . Cu5 . I8 . 112.35(18) yes
Cu5 . Cu4 . I5 . 139.6(2) yes
Cu5 . Cu4 . I9 . 58.74(14) yes
I5 . Cu4 . I9 . 106.95(18) yes
Cu5 . Cu4 . I10 3_646 110.94(19) yes
I5 . Cu4 . I10 3_646 109.45(17) yes
I9 . Cu4 . I10 3_646 109.34(18) yes
Cu5 . Cu4 . Cu2 . 91.00(17) yes
I5 . Cu4 . Cu2 . 54.63(13) yes
I9 . Cu4 . Cu2 . 106.20(18) yes
I10 3_646 Cu4 . Cu2 . 144.2(2) yes
Cu5 . Cu4 . Cu6 . 92.40(19) yes
I5 . Cu4 . Cu6 . 55.54(14) yes
I9 . Cu4 . Cu6 . 54.23(14) yes
I10 3_646 Cu4 . Cu6 . 138.8(2) yes
Cu2 . Cu4 . Cu6 . 63.61(16) yes
Cu5 . Cu4 . I4 . 57.74(13) yes
I5 . Cu4 . I4 . 106.38(17) yes
I9 . Cu4 . I4 . 112.58(17) yes
I10 3_646 Cu4 . I4 . 111.95(19) yes
Cu2 . Cu4 . I4 . 55.94(13) yes
Cu6 . Cu4 . I4 . 109.22(19) yes
Cu4 . Cu2 . I5 . 56.49(13) yes
Cu4 . Cu2 . Cu3 . 89.05(18) yes
I5 . Cu2 . Cu3 . 138.2(2) yes
Cu4 . Cu2 . Cu6 . 58.43(15) yes
I5 . Cu2 . Cu6 . 53.91(13) yes
Cu3 . Cu2 . Cu6 . 89.33(18) yes
Cu4 . Cu2 . I6 . 103.34(17) yes
I5 . Cu2 . I6 . 103.12(17) yes
Cu3 . Cu2 . I6 . 58.99(14) yes
Cu6 . Cu2 . I6 . 54.41(14) yes
Cu4 . Cu2 . I4 . 55.29(13) yes
I5 . Cu2 . I4 . 107.51(17) yes
Cu3 . Cu2 . I4 . 58.50(14) yes
Cu6 . Cu2 . I4 . 104.33(17) yes
I6 . Cu2 . I4 . 113.17(16) yes
Cu4 . Cu2 . I2 . 145.6(2) yes
I5 . Cu2 . I2 . 115.79(17) yes
Cu3 . Cu2 . I2 . 106.02(18) yes
Cu6 . Cu2 . I2 . 149.2(2) yes
I6 . Cu2 . I2 . 110.96(18) yes
I4 . Cu2 . I2 . 106.45(17) yes
Cu5 . Cu3 . Cu2 . 91.56(18) yes
Cu5 . Cu3 . Cu7 . 61.84(16) yes
Cu2 . Cu3 . Cu7 . 92.57(18) yes
Cu5 . Cu3 . I6 . 106.54(17) yes
Cu2 . Cu3 . I6 . 58.78(14) yes
Cu7 . Cu3 . I6 . 55.67(13) yes
Cu5 . Cu3 . I7 . 55.93(13) yes
Cu2 . Cu3 . I7 . 140.5(2) yes
Cu7 . Cu3 . I7 . 54.10(13) yes
I6 . Cu3 . I7 . 105.76(17) yes
Cu5 . Cu3 . I4 . 55.27(13) yes
Cu2 . Cu3 . I4 . 58.29(14) yes
Cu7 . Cu3 . I4 . 107.05(18) yes
I6 . Cu3 . I4 . 112.79(16) yes
I7 . Cu3 . I4 . 107.42(17) yes
Cu5 . Cu3 . I3 . 144.3(2) yes
Cu2 . Cu3 . I3 . 108.28(18) yes
Cu7 . Cu3 . I3 . 142.4(2) yes
I6 . Cu3 . I3 . 109.07(19) yes
I7 . Cu3 . I3 . 111.23(17) yes
I4 . Cu3 . I3 . 110.49(19) yes
Cu3 . Cu7 . I9 . 102.14(18) yes
Cu3 . Cu7 . Cu6 . 89.21(18) yes
I9 . Cu7 . Cu6 . 55.93(14) yes
Cu3 . Cu7 . I6 . 55.24(13) yes
I9 . Cu7 . I6 . 109.06(17) yes
Cu6 . Cu7 . I6 . 57.66(14) yes
Cu3 . Cu7 . I7 . 53.18(13) yes
I9 . Cu7 . I7 . 105.89(18) yes
Cu6 . Cu7 . I7 . 136.2(2) yes
I6 . Cu7 . I7 . 104.50(18) yes
Cu3 . Cu7 . I10 . 143.7(2) yes
I9 . Cu7 . I10 . 113.95(19) yes
Cu6 . Cu7 . I10 . 114.0(2) yes
I6 . Cu7 . I10 . 112.91(19) yes
I7 . Cu7 . I10 . 109.88(17) yes
Cu2 . Cu6 . Cu4 . 57.96(15) yes
Cu2 . Cu6 . Cu7 . 88.86(18) yes
Cu4 . Cu6 . Cu7 . 89.87(18) yes
Cu2 . Cu6 . I5 . 52.51(13) yes
Cu4 . Cu6 . I5 . 55.89(14) yes
Cu7 . Cu6 . I5 . 137.1(2) yes
Cu2 . Cu6 . I9 . 103.06(18) yes
Cu4 . Cu6 . I9 . 56.11(14) yes
Cu7 . Cu6 . I9 . 57.00(14) yes
I5 . Cu6 . I9 . 109.06(19) yes
Cu2 . Cu6 . I8 3_656 143.6(2) yes
Cu4 . Cu6 . I8 3_656 148.0(2) yes
Cu7 . Cu6 . I8 3_656 109.6(2) yes
I5 . Cu6 . I8 3_656 112.83(19) yes
I9 . Cu6 . I8 3_656 113.3(2) yes
Cu2 . Cu6 . I6 . 54.03(13) yes
Cu4 . Cu6 . I6 . 102.62(18) yes
Cu7 . Cu6 . I6 . 57.90(15) yes
I5 . Cu6 . I6 . 101.50(18) yes
I9 . Cu6 . I6 . 110.25(18) yes
I8 3_656 Cu6 . I6 . 109.2(2) yes
Cu7 . I6 . Cu6 . 64.44(15) yes
Cu7 . I6 . Cu3 . 69.09(15) yes
Cu6 . I6 . Cu3 . 101.52(15) yes
Cu7 . I6 . Cu2 . 103.20(15) yes
Cu6 . I6 . Cu2 . 71.56(15) yes
Cu3 . I6 . Cu2 . 62.23(14) yes
Cu5 . I7 . Cu7 . 72.96(15) yes
Cu5 . I7 . Cu3 . 70.12(14) yes
Cu7 . I7 . Cu3 . 72.72(16) yes
Cu3 . I4 . Cu2 . 63.22(14) yes
Cu3 . I4 . Cu5 . 68.75(14) yes
Cu2 . I4 . Cu5 . 103.03(15) yes
Cu3 . I4 . Cu4 . 99.81(16) yes
Cu2 . I4 . Cu4 . 68.77(15) yes
Cu5 . I4 . Cu4 . 64.67(15) yes
Cu5 . I8 . Cu6 3_646 123.28(17) yes
Cu2 . I2 . Cu1 . 104.85(17) yes
Cu4 3_656 I10 . Cu7 . 122.93(16) yes
Cu3 . I3 . Cu1 . 103.95(19) yes
O5 . Y1 . O2 . 79.6(7) yes
O5 . Y1 . O1 . 67.7(7) yes
O2 . Y1 . O1 . 135.9(7) yes
O5 . Y1 . O3 . 89.7(3) yes
O2 . Y1 . O3 . 69.5(7) yes
O1 . Y1 . O3 . 81.2(8) yes
O5 . Y1 . O8 . 152.1(6) yes
O2 . Y1 . O8 . 76.6(6) yes
O1 . Y1 . O8 . 140.1(6) yes
O3 . Y1 . O8 . 95.3(7) yes
O5 . Y1 . O4 . 134.1(7) yes
O2 . Y1 . O4 . 130.4(6) yes
O1 . Y1 . O4 . 67.3(6) yes
O3 . Y1 . O4 . 75.0(7) yes
O8 . Y1 . O4 . 73.4(6) yes
O5 . Y1 . O7 . 75.7(6) yes
O2 . Y1 . O7 . 68.7(6) yes
O1 . Y1 . O7 . 126.2(6) yes
O3 . Y1 . O7 . 137.6(6) yes
O8 . Y1 . O7 . 82.3(6) yes
O5 . Y1 . O6 . 101.0(6) yes
O2 . Y1 . O6 . 137.9(7) yes
O1 . Y1 . O6 . 78.9(9) yes
O3 . Y1 . O6 . 151.7(6) yes
O8 . Y1 . O6 . 87.4(8) yes
O4 . Y1 . O7 . 141.7(8) yes
O4 . Y1 . O6 . 78.8(6) yes
O7 . Y1 . O6 . 70.7(6) yes
I2 . Cu1 . I3 . 116.8(2) yes
I2 . Cu1 . I1 . 123.3(2) yes
I3 . Cu1 . I1 . 117.7(2) yes
Y1 . O5 . C7 . 138(2) yes
Y1 . O3 . C1 . 137(2) yes
Y1 . O8 . C16 . 160.9(9) yes
Y1 . O4 . C4 . 141(2) yes
Y1 . O7 . C13 . 126(2) yes
Y1 . O6 . C10 . 142(2) yes
C1 . N1 . C2 . 119(3) yes
C1 . N1 . C3 . 126(3) yes
C2 . N1 . C3 . 115(3) yes
C7 . N3 . C8 . 123(3) yes
C7 . N3 . C9 . 113(3) yes
C8 . N3 . C9 . 123(3) yes
C13 . N5 . C15 . 127(3) yes
C13 . N5 . C14 . 114(3) yes
C15 . N5 . C14 . 119(3) yes
C16 . N6 . C18 . 117(3) yes
C16 . N6 . C17 . 120(3) yes
C18 . N6 . C17 . 122(3) yes
C10 . N4 . C12 . 124(3) yes
C10 . N4 . C11 . 114(3) yes
C12 . N4 . C11 . 121(3) yes
N3 . C7 . O5 . 123(3) yes
N3 . C7 . H71 . 118.6 no
O5 . C7 . H71 . 118.1 no
N1 . C1 . O3 . 123(3) yes
N1 . C1 . H11 . 118.7 no
O3 . C1 . H11 . 118.7 no
N3 . C8 . H81 . 108.6 no
N3 . C8 . H82 . 109.6 no
H81 . C8 . H82 . 108.4 no
N3 . C8 . H83 . 110.3 no
H81 . C8 . H83 . 108.9 no
H82 . C8 . H83 . 111.0 no
N6 . C16 . O8 . 122(3) yes
N6 . C16 . H161 . 118.8 no
O8 . C16 . H161 . 119.2 no
N5 . C13 . O7 . 116(3) yes
N5 . C13 . H131 . 121.5 no
O7 . C13 . H131 . 122.6 no
N4 . C10 . O6 . 122(3) yes
N4 . C10 . H101 . 117.7 no
O6 . C10 . H101 . 120.0 no
N5 . C15 . H151 . 111.9 no
N5 . C15 . H152 . 108.3 no
H151 . C15 . H152 . 110.9 no
N5 . C15 . H153 . 109.3 no
H151 . C15 . H153 . 110.1 no
H152 . C15 . H153 . 106.2 no
N3 . C9 . H91 . 109.2 no
N3 . C9 . H92 . 109.4 no
H91 . C9 . H92 . 109.5 no
N3 . C9 . H93 . 109.6 no
H91 . C9 . H93 . 109.5 no
H92 . C9 . H93 . 109.5 no
N1 . C2 . H21 . 107.1 no
N1 . C2 . H22 . 107.5 no
H21 . C2 . H22 . 110.8 no
N1 . C2 . H23 . 107.4 no
H21 . C2 . H23 . 111.8 no
H22 . C2 . H23 . 111.9 no
N6 . C18 . H181 . 110.2 no
N6 . C18 . H182 . 111.1 no
H181 . C18 . H182 . 107.7 no
N6 . C18 . H183 . 111.4 no
H181 . C18 . H183 . 107.6 no
H182 . C18 . H183 . 108.6 no
N1 . C3 . H31 . 109.6 no
N1 . C3 . H32 . 110.2 no
H31 . C3 . H32 . 106.7 no
N1 . C3 . H33 . 111.3 no
H31 . C3 . H33 . 109.1 no
H32 . C3 . H33 . 109.9 no
N6 . C17 . H171 . 108.3 no
N6 . C17 . H172 . 110.5 no
H171 . C17 . H172 . 108.3 no
N6 . C17 . H173 . 110.4 no
H171 . C17 . H173 . 107.7 no
H172 . C17 . H173 . 111.5 no
N5 . C14 . H141 . 108.9 no
N5 . C14 . H142 . 110.0 no
H141 . C14 . H142 . 114.4 no
N5 . C14 . H143 . 106.6 no
H141 . C14 . H143 . 107.5 no
H142 . C14 . H143 . 109.1 no
N4 . C12 . H121 . 111.7 no
N4 . C12 . H122 . 106.9 no
H121 . C12 . H122 . 114.2 no
N4 . C12 . H123 . 105.6 no
H121 . C12 . H123 . 112.3 no
H122 . C12 . H123 . 105.6 no
N4 . C11 . H111 . 101.7 no
N4 . C11 . H112 . 112.7 no
H111 . C11 . H112 . 103.3 no
N4 . C11 . H113 . 113.2 no
H111 . C11 . H113 . 104.0 no
H112 . C11 . H113 . 119.3 no
C4 . N2 . C6 . 121(3) yes
C4 . N2 . C5 . 125(3) yes
C6 . N2 . C5 . 114(3) yes
N2 . C4 . O4 . 124(3) yes
N2 . C4 . H41 . 119.4 no
O4 . C4 . H41 . 116.1 no
N2 . C6 . H61 . 114.0 no
N2 . C6 . H62 . 108.7 no
H61 . C6 . H62 . 108.2 no
N2 . C6 . H63 . 109.5 no
H61 . C6 . H63 . 111.4 no
H62 . C6 . H63 . 104.5 no
N2 . C5 . H51 . 105.9 no
N2 . C5 . H52 . 111.6 no
H51 . C5 . H52 . 102.5 no
N2 . C5 . H53 . 114.0 no
H51 . C5 . H53 . 106.6 no
H52 . C5 . H53 . 115.0 no

loop_
_geom_bond_atom_site_label_1
_geom_bond_site_symmetry_1
_geom_bond_atom_site_label_2
_geom_bond_site_symmetry_2
_geom_bond_distance
_geom_bond_publ_flag
I9 . Cu5 . 2.729(5) yes
I9 . Cu4 . 2.696(5) yes
I9 . Cu7 . 2.668(5) yes
I9 . Cu6 . 2.635(5) yes
I5 . Cu4 . 2.708(5) yes
I5 . Cu2 . 2.648(5) yes
I5 . Cu6 . 2.697(6) yes
Cu5 . Cu4 . 2.860(6) yes
Cu5 . Cu3 . 3.035(6) yes
Cu5 . I7 . 2.673(5) yes
Cu5 . I4 . 2.676(5) yes
Cu5 . I8 . 2.603(5) yes
Cu4 . I10 3_646 2.608(5) yes
Cu4 . Cu2 . 3.030(7) yes
Cu4 . Cu6 . 3.045(7) yes
Cu4 . I4 . 2.672(5) yes
Cu2 . Cu3 . 2.826(6) yes
Cu2 . Cu6 . 3.201(7) yes
Cu2 . I6 . 2.731(5) yes
Cu2 . I4 . 2.693(5) yes
Cu2 . I2 . 2.618(5) yes
Cu3 . Cu7 . 3.112(7) yes
Cu3 . I6 . 2.737(5) yes
Cu3 . I7 . 2.609(5) yes
Cu3 . I4 . 2.699(5) yes
Cu3 . I3 . 2.614(5) yes
Cu7 . Cu6 . 2.930(7) yes
Cu7 . I6 . 2.751(5) yes
Cu7 . I7 . 2.640(5) yes
Cu7 . I10 . 2.592(5) yes
Cu6 . I8 3_656 2.593(5) yes
Cu6 . I6 . 2.744(6) yes
I2 . Cu1 . 2.583(7) yes
I3 . Cu1 . 2.550(6) yes
Y1 . O5 . 2.32(2) yes
Y1 . O2 . 2.41(2) yes
Y1 . O1 . 2.42(2) yes
Y1 . O3 . 2.289(19) yes
Y1 . O8 . 2.249(19) yes
Y1 . O4 . 2.31(2) yes
Y1 . O7 . 2.39(2) yes
Y1 . O6 . 2.29(2) yes
I1 . Cu1 . 2.536(6) yes
O5 . C7 . 1.28(3) yes
O3 . C1 . 1.25(3) yes
O8 . C16 . 1.27(3) yes
O4 . C4 . 1.25(3) yes
O7 . C13 . 1.26(3) yes
O6 . C10 . 1.24(3) yes
N1 . C1 . 1.32(3) yes
N1 . C2 . 1.53(4) yes
N1 . C3 . 1.49(4) yes
N3 . C7 . 1.30(3) yes
N3 . C8 . 1.46(4) yes
N3 . C9 . 1.49(4) yes
N5 . C13 . 1.42(3) yes
N5 . C15 . 1.48(4) yes
N5 . C14 . 1.49(4) yes
N6 . C16 . 1.36(3) yes
N6 . C18 . 1.47(4) yes
N6 . C17 . 1.46(4) yes
N4 . C10 . 1.36(3) yes
N4 . C12 . 1.51(4) yes
N4 . C11 . 1.47(4) yes
C7 . H71 . 0.986 no
C1 . H11 . 1.012 no
C8 . H81 . 1.020 no
C8 . H82 . 0.994 no
C8 . H83 . 0.987 no
C16 . H161 . 1.005 no
C13 . H131 . 0.977 no
C10 . H101 . 1.010 no
C15 . H151 . 0.967 no
C15 . H152 . 1.016 no
C15 . H153 . 1.026 no
C9 . H91 . 1.000 no
C9 . H92 . 1.000 no
C9 . H93 . 0.999 no
C2 . H21 . 0.992 no
C2 . H22 . 0.991 no
C2 . H23 . 0.979 no
C18 . H181 . 1.018 no
C18 . H182 . 1.005 no
C18 . H183 . 1.006 no
C3 . H31 . 1.022 no
C3 . H32 . 1.013 no
C3 . H33 . 0.982 no
C17 . H171 . 1.030 no
C17 . H172 . 0.984 no
C17 . H173 . 0.991 no
C14 . H141 . 0.982 no
C14 . H142 . 0.961 no
C14 . H143 . 1.042 no
C12 . H121 . 0.930 no
C12 . H122 . 1.015 no
C12 . H123 . 1.036 no
C11 . H111 . 1.126 no
C11 . H112 . 0.952 no
C11 . H113 . 0.941 no
N2 . C4 . 1.33(3) yes
N2 . C6 . 1.47(4) yes
N2 . C5 . 1.41(4) yes
C4 . H41 . 0.958 no
C6 . H61 . 0.963 no
C6 . H62 . 1.051 no
C6 . H63 . 1.014 no
C5 . H51 . 1.095 no
C5 . H52 . 0.997 no
C5 . H53 . 0.939 no
